data_9007840
loop_
_publ_author_name
'Morris, R. E.'
'Hriljac, J. A.'
'Cheetham, A. K.'

_publ_section_title
;
 Synthesis and crystal structures of two novel selenites,
 NaY(SeO3)2 and NaLa(SeO3)2
;
_journal_name_full 'Acta Crystallographica, Section C'
_journal_page_first 2013
_journal_page_last 2017
_journal_paper_doi 10.1107/S0108270190002396
_journal_volume 46
_journal_year 1990
_chemical_formula_structural NaLa(SeO3)2
_chemical_formula_sum 'La Na O6 Se2'
_space_group_IT_number 14
_symmetry_space_group_name_Hall '-P 2yn'
_symmetry_space_group_name_H-M 'P 1 21/n 1'
_cell_angle_alpha 90
_cell_angle_beta 101.51
_cell_angle_gamma 90
_cell_length_a 6.696
_cell_length_b 6.761
_cell_length_c 13.199
_cell_formula_units_Z 4
_cell_volume 585.524
_database_code_amcsd 0010202
_exptl_crystal_density_diffrn 4.717
_cod_original_formula_sum 'La Se2 Na O6'
_cod_database_code 9007840
_amcsd_formula_title NaLa(SeO3)2

loop_
_space_group_symop_operation_xyz
x,y,z
1/2+x,1/2-y,1/2+z
1/2-x,1/2+y,1/2-z
-x,-y,-z

loop_
_atom_site_label
_atom_site_fract_x
_atom_site_fract_y
_atom_site_fract_z
_atom_site_U_iso_or_equiv
La1 0.65603 0.11947 0.16376 0.00500
Se1 0.60440 0.16490 0.63881 0.00680
Se2 0.80970 0.14780 0.43123 0.00640
Na1 0.80940 0.16920 0.88350 0.01600
O1 0.14570 0.21950 0.84030 0.00890
O2 0.09940 0.01320 0.64550 0.01010
O3 0.49680 0.18130 0.96620 0.00890
O4 0.49460 0.16940 0.74350 0.01060
O5 0.92430 0.20630 0.05800 0.01380
O6 0.29060 0.16710 0.17050 0.01420

loop_
_cod_related_entry_id
_cod_related_entry_database
_cod_related_entry_code
1 AMCSD 0010202
